data_1518763
loop_
_publ_author_name
'Lieberman, Craig M.'
'Filatov, Alexander S.'
'Wei, Zheng'
'Rogachev, Andrey Yu.'
'Abakumov, Artem M.'
'Dikarev, Evgeny V.'

_publ_section_title
;
 Mixed-valent, heteroleptic homometallic diketonates as templates for the
 design of volatile heterometallic precursors
;
_journal_issue 5
_journal_name_full 'Chem. Sci.'
_journal_page_first 2835
_journal_paper_doi 10.1039/C4SC04002C
_journal_volume 6
_journal_year 2015
_chemical_formula_moiety
;
C35 H25 F24 Fe3 O14
;
_chemical_formula_sum 'C35 H25 F24 Fe3 O14'
_chemical_formula_weight 1293.10
_chemical_melting_point ?
_space_group_IT_number 4
_symmetry_cell_setting monoclinic
_symmetry_Int_Tables_number 4
_symmetry_space_group_name_Hall 'P 2yb'
_symmetry_space_group_name_H-M 'P 1 21 1'
_atom_sites_solution_hydrogens geom
_atom_sites_solution_primary direct
_atom_sites_solution_secondary difmap
_audit_creation_method SHELXL-97
_audit_update_record
;
2014-12-19 deposited with the CCDC.
2015-02-25 downloaded from the CCDC.
;
_cell_angle_alpha 90.00
_cell_angle_beta 102.659(3)
_cell_angle_gamma 90.00
_cell_formula_units_Z 2
_cell_length_a 9.7979(13)
_cell_length_b 20.819(3)
_cell_length_c 12.0998(16)
_cell_measurement_reflns_used 9429
_cell_measurement_temperature 100(2)
_cell_measurement_theta_max 28.29
_cell_measurement_theta_min 2.89
_cell_volume 2408.2(6)
_computing_cell_refinement 'SAINT V.8.27 (Bruker AXS Inc., 2012)'
_computing_data_collection 'APEX2 v.2014.1-1 (Bruker AXS Inc., 2014)'
_computing_data_reduction 'SAINT V.8.27 (Bruker AXS Inc., 2012)'
_computing_molecular_graphics 'SHELXTL Ver. 6.14'
_computing_publication_material 'SHELXTL Ver. 6.14'
_computing_structure_refinement 'SHELXL-97 (Sheldrick, 2008)'
_computing_structure_solution 'SHELXS-97 (Sheldrick, 2008)'
_diffrn_ambient_temperature 100(2)
_diffrn_measured_fraction_theta_full 0.993
_diffrn_measured_fraction_theta_max 0.993
_diffrn_measurement_device_type 'Bruker D8 Venture PHOTON 100 CMOS'
_diffrn_measurement_method 'omega and phi scans'
_diffrn_radiation_monochromator graphite
_diffrn_radiation_source 'fine-focus sealed tube'
_diffrn_radiation_type MoK\a
_diffrn_radiation_wavelength 0.71073
_diffrn_reflns_av_R_equivalents 0.0250
_diffrn_reflns_av_sigmaI/netI 0.0246
_diffrn_reflns_limit_h_max 13
_diffrn_reflns_limit_h_min -13
_diffrn_reflns_limit_k_max 27
_diffrn_reflns_limit_k_min -27
_diffrn_reflns_limit_l_max 16
_diffrn_reflns_limit_l_min -16
_diffrn_reflns_number 56462
_diffrn_reflns_theta_full 28.36
_diffrn_reflns_theta_max 28.36
_diffrn_reflns_theta_min 2.89
_diffrn_standards_decay_% 0
_diffrn_standards_interval_count na
_diffrn_standards_interval_time na
_diffrn_standards_number 'none (area detector data)'
_exptl_absorpt_coefficient_mu 1.045
_exptl_absorpt_correction_T_max 0.9027
_exptl_absorpt_correction_T_min 0.7310
_exptl_absorpt_correction_type multi-scan
_exptl_crystal_colour red
_exptl_crystal_density_diffrn 1.783
_exptl_crystal_density_method none
_exptl_crystal_description block
_exptl_crystal_F_000 1282
_exptl_crystal_size_max 0.32
_exptl_crystal_size_mid 0.13
_exptl_crystal_size_min 0.10
_refine_diff_density_max 0.407
_refine_diff_density_min -0.321
_refine_diff_density_rms 0.061
_refine_ls_abs_structure_details 'Flack H D (1983), Acta Cryst. A39, 876-881'
_refine_ls_abs_structure_Flack 0.007(7)
_refine_ls_extinction_coef noref
_refine_ls_extinction_method none
_refine_ls_goodness_of_fit_ref 1.005
_refine_ls_hydrogen_treatment noref
_refine_ls_matrix_type full
_refine_ls_number_parameters 718
_refine_ls_number_reflns 11929
_refine_ls_number_restraints 55
_refine_ls_restrained_S_all 1.085
_refine_ls_R_factor_all 0.0348
_refine_ls_R_factor_gt 0.0293
_refine_ls_shift/su_max 0.001
_refine_ls_shift/su_mean 0.000
_refine_ls_structure_factor_coef Fsqd
_refine_ls_weighting_details 'calc w=1/[\s^2^(Fo^2^)+(0.0424P)^2^+0.9379P] where P=(Fo^2^+2Fc^2^)/3'
_refine_ls_weighting_scheme calc
_refine_ls_wR_factor_gt 0.0687
_refine_ls_wR_factor_ref 0.0718
_reflns_number_gt 11010
_reflns_number_total 11929
_reflns_threshold_expression >2sigma(I)
_cod_data_source_file c4sc04002c2.cif
_cod_data_source_block 2a
_cod_depositor_comments
;
The following automatic conversions were performed:

'_chemical_melting_point' value 'not measured' was changed to '?' -
the value is undefined or not given.

Automatic conversion script
Id: cif_fix_values 3008 2015-01-20 13:52:24Z robertas 

 Adding full bibliography for 1518761--1518766.cif.
;
_cod_original_sg_symbol_H-M 'P 21'
_cod_database_code 1518763
_publcif_datablock.id {e864158d-b382-4d40-b093-12c7fc9f9218}

loop_
_symmetry_equiv_pos_as_xyz
'x, y, z'
'-x, y+1/2, -z'

loop_
_atom_site_label
_atom_site_type_symbol
_atom_site_fract_x
_atom_site_fract_y
_atom_site_fract_z
_atom_site_U_iso_or_equiv
_atom_site_adp_type
_atom_site_occupancy
_atom_site_symmetry_multiplicity
_atom_site_calc_flag
_atom_site_refinement_flags
_atom_site_disorder_assembly
_atom_site_disorder_group
Fe1 Fe 0.33964(3) 0.409139(15) 0.55476(3) 0.01385(7) Uani 1 1 d . . .
Fe2 Fe 0.53430(3) 0.530796(15) 0.67220(3) 0.01499(7) Uani 1 1 d . . .
Fe3 Fe 0.21839(3) 0.440983(15) 0.27806(3) 0.01649(7) Uani 1 1 d . . .
O1 O 0.64707(18) 0.47685(8) 0.79845(14) 0.0207(4) Uani 1 1 d . A .
O2 O 0.52978(18) 0.59934(8) 0.79445(14) 0.0212(4) Uani 1 1 d . A .
O3 O 0.40362(17) 0.58434(8) 0.55340(14) 0.0174(3) Uani 1 1 d . . .
O4 O 0.69445(17) 0.58579(8) 0.63247(15) 0.0202(3) Uani 1 1 d . . .
O5 O 0.53002(16) 0.45127(7) 0.55845(13) 0.0143(3) Uani 1 1 d . . .
O6 O 0.35838(17) 0.37397(8) 0.40462(13) 0.0162(3) Uani 1 1 d . . .
O7 O 0.45601(18) 0.34654(8) 0.65445(15) 0.0206(3) Uani 1 1 d . . .
O8 O 0.17670(17) 0.36048(8) 0.57584(14) 0.0181(3) Uani 1 1 d . . .
O9 O 0.33774(17) 0.47624(8) 0.67286(13) 0.0166(3) Uani 1 1 d . . .
O10 O 0.20065(16) 0.46790(8) 0.44976(13) 0.0157(3) Uani 1 1 d . . .
O11 O 0.23106(17) 0.39896(8) 0.12674(14) 0.0211(4) Uani 1 1 d . . .
O12 O 0.05169(17) 0.38325(8) 0.27461(13) 0.0183(3) Uani 1 1 d . . .
O13 O 0.13592(17) 0.52314(9) 0.19276(14) 0.0220(4) Uani 1 1 d . B .
O14 O 0.40560(17) 0.48630(8) 0.29689(14) 0.0199(3) Uani 1 1 d . B .
C27 C 0.7026(3) 0.49434(12) 0.8975(2) 0.0214(5) Uani 1 1 d . . .
C28 C 0.6902(3) 0.55276(12) 0.9498(2) 0.0244(5) Uani 1 1 d . A .
H28 H 0.7391 0.5596 1.0258 0.029 Uiso 1 1 calc R . .
C29 C 0.6068(3) 0.60123(12) 0.8920(2) 0.0220(5) Uani 1 1 d . . .
C31 C 0.8176(3) 0.67798(13) 0.6011(2) 0.0277(6) Uani 1 1 d . . .
C32 C 0.6796(2) 0.64089(11) 0.5899(2) 0.0182(5) Uani 1 1 d . . .
C33 C 0.5561(3) 0.67100(12) 0.5359(2) 0.0207(5) Uani 1 1 d . . .
H33 H 0.5596 0.7134 0.5075 0.025 Uiso 1 1 calc R . .
C34 C 0.4276(3) 0.64019(11) 0.52288(19) 0.0174(4) Uani 1 1 d . . .
C35 C 0.2937(3) 0.67660(12) 0.4689(2) 0.0219(5) Uani 1 1 d . . .
C2 C 0.2001(3) 0.56876(13) 0.1605(2) 0.0250(5) Uani 1 1 d . . .
C3 C 0.3441(3) 0.57913(13) 0.1832(2) 0.0278(6) Uani 1 1 d . B .
H3 H 0.3802 0.6156 0.1521 0.033 Uiso 1 1 calc R . .
C4 C 0.4349(2) 0.53685(13) 0.2508(2) 0.0206(5) Uani 1 1 d . . .
C5 C 0.5921(3) 0.55105(14) 0.2774(2) 0.0271(6) Uani 1 1 d . B .
C6 C 0.1941(3) 0.33765(12) -0.0391(2) 0.0232(5) Uani 1 1 d . . .
C7 C 0.1574(2) 0.35516(12) 0.07447(19) 0.0185(5) Uani 1 1 d . . .
C8 C 0.0475(3) 0.32258(12) 0.1066(2) 0.0201(5) Uani 1 1 d . . .
H8 H 0.0031 0.2878 0.0618 0.024 Uiso 1 1 calc R . .
C9 C 0.0027(2) 0.34049(11) 0.20305(19) 0.0175(4) Uani 1 1 d . . .
C10 C -0.1277(3) 0.30778(13) 0.2283(2) 0.0250(5) Uani 1 1 d . . .
C11 C 0.0242(3) 0.28584(13) 0.6308(2) 0.0255(5) Uani 1 1 d . . .
H11A H -0.0244 0.3155 0.6720 0.038 Uiso 1 1 calc R . .
H11B H 0.0293 0.2433 0.6661 0.038 Uiso 1 1 calc R . .
H11C H -0.0272 0.2828 0.5518 0.038 Uiso 1 1 calc R . .
C12 C 0.1689(3) 0.31010(11) 0.63478(19) 0.0173(4) Uani 1 1 d . . .
C13 C 0.2844(3) 0.27881(12) 0.7008(2) 0.0206(5) Uani 1 1 d . . .
H13 H 0.2687 0.2411 0.7405 0.025 Uiso 1 1 calc R . .
C14 C 0.4212(3) 0.29996(11) 0.7114(2) 0.0194(5) Uani 1 1 d . . .
C15 C 0.5391(3) 0.26834(14) 0.7939(2) 0.0288(6) Uani 1 1 d . . .
H15A H 0.6203 0.2641 0.7594 0.043 Uiso 1 1 calc R . .
H15B H 0.5095 0.2257 0.8135 0.043 Uiso 1 1 calc R . .
H15C H 0.5643 0.2946 0.8625 0.043 Uiso 1 1 calc R . .
C16 C -0.0211(3) 0.51873(13) 0.3947(2) 0.0247(5) Uani 1 1 d . . .
H16A H 0.0088 0.5465 0.3390 0.037 Uiso 1 1 calc R . .
H16B H -0.0872 0.5420 0.4300 0.037 Uiso 1 1 calc R . .
H16C H -0.0665 0.4803 0.3567 0.037 Uiso 1 1 calc R . .
C17 C 0.1035(2) 0.49947(11) 0.4834(2) 0.0176(4) Uani 1 1 d . . .
C18 C 0.1100(2) 0.51559(12) 0.5962(2) 0.0210(5) Uani 1 1 d . . .
H18 H 0.0285 0.5336 0.6142 0.025 Uiso 1 1 calc R . .
C19 C 0.2252(2) 0.50746(11) 0.6839(2) 0.0188(5) Uani 1 1 d . . .
C20 C 0.2284(3) 0.53542(15) 0.7981(2) 0.0282(5) Uani 1 1 d . . .
H20A H 0.2761 0.5057 0.8567 0.042 Uiso 1 1 calc R . .
H20B H 0.1324 0.5425 0.8069 0.042 Uiso 1 1 calc R . .
H20C H 0.2785 0.5765 0.8056 0.042 Uiso 1 1 calc R . .
C21 C 0.4644(3) 0.31034(13) 0.2840(2) 0.0238(5) Uani 1 1 d . . .
H21A H 0.3764 0.2863 0.2725 0.036 Uiso 1 1 calc R . .
H21B H 0.5432 0.2802 0.2978 0.036 Uiso 1 1 calc R . .
H21C H 0.4660 0.3359 0.2164 0.036 Uiso 1 1 calc R . .
C22 C 0.4760(2) 0.35381(11) 0.38380(19) 0.0172(4) Uani 1 1 d . . .
C23 C 0.6059(2) 0.37146(11) 0.4468(2) 0.0189(5) Uani 1 1 d . . .
H23 H 0.6849 0.3488 0.4335 0.023 Uiso 1 1 calc R . .
C24 C 0.6298(2) 0.41996(11) 0.52827(19) 0.0167(4) Uani 1 1 d . . .
C25 C 0.7764(2) 0.43798(13) 0.5844(2) 0.0226(5) Uani 1 1 d . . .
H25A H 0.7869 0.4847 0.5822 0.034 Uiso 1 1 calc R . .
H25B H 0.8417 0.4176 0.5445 0.034 Uiso 1 1 calc R . .
H25C H 0.7965 0.4235 0.6634 0.034 Uiso 1 1 calc R . .
F1 F 0.80010(17) 0.74060(7) 0.58817(16) 0.0335(4) Uani 1 1 d . . .
F2 F 0.8847(2) 0.65824(10) 0.5232(2) 0.0590(6) Uani 1 1 d . . .
F3 F 0.9012(2) 0.66815(11) 0.7010(2) 0.0695(8) Uani 1 1 d . . .
F7 F 0.2227(2) 0.69038(12) 0.54726(17) 0.0564(6) Uani 1 1 d . . .
F8 F 0.3167(2) 0.73184(9) 0.4225(2) 0.0544(6) Uani 1 1 d . . .
F9 F 0.21045(19) 0.64222(9) 0.39192(16) 0.0456(5) Uani 1 1 d . . .
F13 F 0.32987(16) 0.32489(8) -0.02515(13) 0.0315(4) Uani 1 1 d . . .
F14 F 0.1661(2) 0.38647(9) -0.11163(13) 0.0403(4) Uani 1 1 d . . .
F15 F 0.12411(19) 0.28692(9) -0.08865(14) 0.0386(4) Uani 1 1 d . . .
F16 F -0.10219(18) 0.28419(9) 0.33299(14) 0.0370(4) Uani 1 1 d . . .
F17 F -0.1756(2) 0.26060(11) 0.15790(18) 0.0587(6) Uani 1 1 d . . .
F18 F -0.22983(17) 0.35030(10) 0.22234(16) 0.0436(5) Uani 1 1 d . . .
F19 F 0.64598(15) 0.54593(8) 0.38735(13) 0.0291(3) Uani 1 1 d . . .
F20 F 0.6225(2) 0.60917(11) 0.2458(2) 0.0663(7) Uani 1 1 d . . .
F21 F 0.65843(18) 0.50867(12) 0.22561(16) 0.0525(6) Uani 1 1 d . . .
C26 C 0.7977(3) 0.44294(15) 0.9646(2) 0.0330(6) Uani 1 1 d D A 1
F4 F 0.8999(6) 0.4272(3) 0.9081(4) 0.0175(11) Uiso 0.34 1 d PD A 1
F5 F 0.8542(10) 0.4668(4) 1.0722(6) 0.028(2) Uiso 0.34 1 d PD A 1
F6 F 0.7291(7) 0.3895(2) 0.9737(5) 0.0121(10) Uiso 0.34 1 d PD A 1
F4X F 0.9241(6) 0.4459(4) 0.9240(5) 0.0394(18) Uiso 0.34 1 d PD A 2
F5X F 0.8388(7) 0.4539(3) 1.0755(5) 0.0197(16) Uiso 0.34 1 d PD A 2
F6X F 0.7580(7) 0.3869(3) 0.9504(6) 0.041(2) Uiso 0.34 1 d PD A 2
F4Y F 0.8624(8) 0.4073(4) 0.9051(6) 0.051(2) Uiso 0.32 1 d PD A 3
F5Y F 0.8811(6) 0.4590(3) 1.0566(5) 0.0210(14) Uiso 0.32 1 d PD A 3
F6Y F 0.6958(8) 0.3949(3) 0.9909(6) 0.043(2) Uiso 0.32 1 d PD A 3
C30 C 0.6098(4) 0.66671(15) 0.9493(2) 0.0394(8) Uani 1 1 d D A 1
F10 F 0.6761(8) 0.7094(2) 0.8937(4) 0.0162(12) Uiso 0.34 1 d PD A 1
F11 F 0.4838(6) 0.6910(3) 0.9409(6) 0.0261(13) Uiso 0.34 1 d PD A 1
F12 F 0.6733(10) 0.6724(4) 1.0549(5) 0.0176(19) Uiso 0.34 1 d PD A 1
F10X F 0.6115(8) 0.7130(3) 0.8929(5) 0.0458(16) Uiso 0.34 1 d PD A 2
F11X F 0.4631(7) 0.6706(4) 0.9711(6) 0.0545(19) Uiso 0.34 1 d PD A 2
F12X F 0.7017(7) 0.6651(3) 1.0546(5) 0.0228(19) Uiso 0.34 1 d PD A 2
F10Y F 0.7152(7) 0.7046(3) 0.9008(5) 0.0259(18) Uiso 0.32 1 d PD A 3
F11Y F 0.5043(7) 0.7032(3) 0.9176(6) 0.039(2) Uiso 0.32 1 d PD A 3
F12Y F 0.6433(8) 0.6654(4) 1.0589(5) 0.028(2) Uiso 0.32 1 d PD A 3
C1 C 0.1030(3) 0.61848(16) 0.0888(3) 0.0384(7) Uani 1 1 d D B 1
F22 F 0.0020(8) 0.6369(4) 0.1548(6) 0.0280(17) Uiso 0.34 1 d PD B 1
F23 F 0.0215(7) 0.5978(4) 0.0020(5) 0.0317(17) Uiso 0.34 1 d PD B 1
F24 F 0.1697(5) 0.6713(3) 0.0650(6) 0.0175(10) Uiso 0.34 1 d PD B 1
F22X F -0.0128(7) 0.6292(3) 0.1284(6) 0.0319(18) Uiso 0.34 1 d PD B 2
F23X F 0.0597(7) 0.6020(3) -0.0122(5) 0.0300(14) Uiso 0.34 1 d PD B 2
F24X F 0.1610(6) 0.6796(3) 0.1017(6) 0.0403(18) Uiso 0.34 1 d PD B 2
F22Y F 0.0290(8) 0.6481(3) 0.1355(7) 0.0400(18) Uiso 0.32 1 d PD B 3
F23Y F 0.0324(6) 0.5809(3) -0.0148(4) 0.0191(12) Uiso 0.32 1 d PD B 3
F24Y F 0.1768(7) 0.6586(3) 0.0303(6) 0.0414(19) Uiso 0.32 1 d PD B 3

loop_
_atom_site_aniso_label
_atom_site_aniso_U_11
_atom_site_aniso_U_22
_atom_site_aniso_U_33
_atom_site_aniso_U_23
_atom_site_aniso_U_13
_atom_site_aniso_U_12
Fe1 0.01235(14) 0.01345(15) 0.01611(14) 0.00100(12) 0.00389(11) -0.00040(12)
Fe2 0.01492(15) 0.01382(15) 0.01472(15) 0.00097(12) -0.00002(11) 0.00002(13)
Fe3 0.01474(15) 0.01750(16) 0.01694(15) -0.00003(12) 0.00287(12) -0.00228(13)
O1 0.0216(9) 0.0189(9) 0.0188(8) 0.0021(6) -0.0016(7) 0.0023(7)
O2 0.0236(9) 0.0201(9) 0.0182(8) -0.0019(7) 0.0009(7) 0.0022(7)
O3 0.0170(8) 0.0151(8) 0.0186(8) 0.0025(6) 0.0007(6) -0.0010(6)
O4 0.0174(8) 0.0172(8) 0.0251(9) 0.0011(7) 0.0027(7) -0.0009(7)
O5 0.0124(7) 0.0135(8) 0.0175(7) 0.0013(6) 0.0042(6) 0.0003(6)
O6 0.0143(8) 0.0158(8) 0.0188(8) -0.0009(6) 0.0044(6) 0.0001(6)
O7 0.0186(8) 0.0190(8) 0.0248(9) 0.0062(7) 0.0062(7) 0.0002(7)
O8 0.0169(8) 0.0163(8) 0.0215(8) 0.0012(6) 0.0047(6) -0.0033(6)
O9 0.0147(8) 0.0185(8) 0.0165(8) -0.0001(6) 0.0036(6) -0.0002(6)
O10 0.0137(8) 0.0156(8) 0.0181(8) 0.0010(6) 0.0043(6) 0.0015(6)
O11 0.0207(8) 0.0253(9) 0.0188(8) 0.0003(7) 0.0074(6) -0.0014(7)
O12 0.0160(8) 0.0212(8) 0.0178(8) -0.0009(6) 0.0037(6) -0.0023(6)
O13 0.0194(8) 0.0229(9) 0.0219(8) 0.0025(7) 0.0003(6) 0.0004(7)
O14 0.0160(8) 0.0203(8) 0.0231(9) 0.0039(7) 0.0035(7) -0.0023(7)
C27 0.0207(12) 0.0219(12) 0.0196(12) 0.0043(9) -0.0001(9) -0.0014(9)
C28 0.0309(14) 0.0235(13) 0.0165(11) 0.0003(9) 0.0001(10) -0.0037(10)
C29 0.0256(13) 0.0213(12) 0.0188(11) 0.0002(9) 0.0043(9) -0.0002(10)
C31 0.0194(12) 0.0230(13) 0.0397(16) 0.0035(11) 0.0042(11) -0.0030(10)
C32 0.0189(12) 0.0155(11) 0.0209(11) -0.0017(9) 0.0059(9) -0.0033(9)
C33 0.0231(12) 0.0147(11) 0.0240(12) 0.0024(9) 0.0047(10) 0.0000(9)
C34 0.0194(11) 0.0162(11) 0.0159(11) -0.0006(8) 0.0021(9) 0.0017(9)
C35 0.0227(12) 0.0179(12) 0.0237(12) 0.0026(9) 0.0019(10) 0.0029(10)
C2 0.0254(13) 0.0237(13) 0.0241(12) 0.0049(10) 0.0016(10) 0.0010(10)
C3 0.0241(13) 0.0268(14) 0.0314(14) 0.0127(11) 0.0036(11) -0.0041(11)
C4 0.0188(11) 0.0237(12) 0.0194(11) 0.0022(10) 0.0041(9) -0.0020(10)
C5 0.0202(12) 0.0343(15) 0.0270(13) 0.0098(11) 0.0056(10) -0.0041(10)
C6 0.0268(13) 0.0258(13) 0.0181(11) 0.0018(10) 0.0073(10) 0.0041(10)
C7 0.0188(12) 0.0186(12) 0.0173(11) 0.0024(9) 0.0022(9) 0.0040(9)
C8 0.0208(12) 0.0196(12) 0.0186(11) 0.0000(9) 0.0013(9) 0.0009(9)
C9 0.0156(11) 0.0190(11) 0.0169(10) 0.0022(9) 0.0014(8) -0.0006(9)
C10 0.0220(13) 0.0310(14) 0.0227(12) -0.0039(10) 0.0064(10) -0.0070(11)
C11 0.0221(13) 0.0277(14) 0.0271(13) 0.0033(10) 0.0064(10) -0.0079(11)
C12 0.0222(12) 0.0144(11) 0.0164(11) -0.0033(8) 0.0071(9) -0.0049(9)
C13 0.0254(13) 0.0155(11) 0.0218(12) 0.0033(9) 0.0070(10) -0.0040(9)
C14 0.0254(12) 0.0164(11) 0.0173(11) -0.0001(9) 0.0067(9) 0.0010(9)
C15 0.0277(14) 0.0258(14) 0.0319(14) 0.0107(11) 0.0043(11) 0.0021(11)
C16 0.0150(11) 0.0319(15) 0.0267(12) -0.0006(10) 0.0035(9) 0.0080(10)
C17 0.0131(11) 0.0163(11) 0.0231(12) 0.0005(9) 0.0037(9) -0.0015(9)
C18 0.0157(11) 0.0224(13) 0.0264(12) -0.0042(9) 0.0079(9) 0.0016(9)
C19 0.0192(11) 0.0168(11) 0.0228(12) -0.0018(9) 0.0100(9) -0.0031(9)
C20 0.0267(13) 0.0361(15) 0.0232(12) -0.0095(11) 0.0084(10) -0.0009(12)
C21 0.0246(13) 0.0233(12) 0.0249(12) -0.0051(10) 0.0084(10) 0.0010(10)
C22 0.0201(11) 0.0149(11) 0.0184(11) 0.0026(8) 0.0080(9) 0.0023(9)
C23 0.0157(11) 0.0187(12) 0.0231(11) -0.0009(9) 0.0056(9) 0.0043(9)
C24 0.0156(11) 0.0161(11) 0.0189(11) 0.0047(8) 0.0050(8) 0.0004(8)
C25 0.0143(10) 0.0256(12) 0.0269(12) -0.0028(10) 0.0024(9) 0.0025(10)
F1 0.0288(9) 0.0175(8) 0.0558(11) -0.0008(7) 0.0128(8) -0.0072(6)
F2 0.0416(11) 0.0375(11) 0.1137(19) -0.0183(11) 0.0515(12) -0.0110(9)
F3 0.0459(12) 0.0694(15) 0.0728(15) 0.0382(12) -0.0313(11) -0.0380(11)
F7 0.0490(12) 0.0827(16) 0.0405(11) 0.0061(10) 0.0166(9) 0.0440(11)
F8 0.0347(10) 0.0337(10) 0.0885(16) 0.0348(10) -0.0001(10) 0.0056(8)
F9 0.0382(10) 0.0351(10) 0.0486(11) -0.0103(8) -0.0225(8) 0.0141(8)
F13 0.0290(8) 0.0423(10) 0.0259(8) -0.0011(7) 0.0117(6) 0.0087(7)
F14 0.0628(12) 0.0401(10) 0.0216(8) 0.0138(7) 0.0168(8) 0.0206(9)
F15 0.0486(11) 0.0450(10) 0.0258(8) -0.0154(7) 0.0157(7) -0.0116(8)
F16 0.0338(9) 0.0441(10) 0.0336(9) 0.0154(8) 0.0084(7) -0.0098(8)
F17 0.0600(13) 0.0709(14) 0.0545(12) -0.0371(11) 0.0326(10) -0.0477(11)
F18 0.0182(8) 0.0592(12) 0.0555(12) 0.0160(9) 0.0122(8) 0.0040(8)
F19 0.0187(7) 0.0414(10) 0.0258(8) -0.0008(6) 0.0021(6) -0.0068(6)
F20 0.0284(10) 0.0630(14) 0.0990(18) 0.0539(13) -0.0048(10) -0.0188(9)
F21 0.0222(9) 0.0974(17) 0.0412(10) -0.0214(10) 0.0144(7) 0.0007(9)
C26 0.0412(16) 0.0315(15) 0.0207(12) 0.0008(11) -0.0052(11) 0.0109(13)
C30 0.065(2) 0.0272(15) 0.0202(13) -0.0018(11) -0.0043(13) 0.0089(14)
C1 0.0268(15) 0.0364(17) 0.0485(19) 0.0152(14) 0.0003(13) 0.0034(13)

loop_
_atom_type_symbol
_atom_type_description
_atom_type_scat_dispersion_real
_atom_type_scat_dispersion_imag
_atom_type_scat_source
C C 0.0033 0.0016 'International Tables Vol C Tables 4.2.6.8 and 6.1.1.4'
H H 0.0000 0.0000 'International Tables Vol C Tables 4.2.6.8 and 6.1.1.4'
F F 0.0171 0.0103 'International Tables Vol C Tables 4.2.6.8 and 6.1.1.4'
Fe Fe 0.3463 0.8444 'International Tables Vol C Tables 4.2.6.8 and 6.1.1.4'
O O 0.0106 0.0060 'International Tables Vol C Tables 4.2.6.8 and 6.1.1.4'

loop_
_geom_angle_atom_site_label_1
_geom_angle_atom_site_label_2
_geom_angle_atom_site_label_3
_geom_angle
O8 Fe1 O7 87.52(7)
O8 Fe1 O9 97.64(7)
O7 Fe1 O9 96.88(7)
O8 Fe1 O6 99.71(7)
O7 Fe1 O6 99.10(7)
O9 Fe1 O6 156.82(7)
O8 Fe1 O10 86.53(7)
O7 Fe1 O10 173.91(7)
O9 Fe1 O10 85.25(7)
O6 Fe1 O10 80.60(6)
O8 Fe1 O5 169.46(7)
O7 Fe1 O5 82.39(7)
O9 Fe1 O5 80.61(6)
O6 Fe1 O5 84.98(6)
O10 Fe1 O5 103.61(6)
O1 Fe2 O3 173.95(7)
O1 Fe2 O2 86.35(7)
O3 Fe2 O2 91.06(7)
O1 Fe2 O4 99.53(7)
O3 Fe2 O4 85.70(7)
O2 Fe2 O4 85.46(7)
O1 Fe2 O5 89.24(7)
O3 Fe2 O5 92.79(7)
O2 Fe2 O5 172.95(7)
O4 Fe2 O5 100.71(6)
O1 Fe2 O9 92.50(7)
O3 Fe2 O9 82.63(6)
O2 Fe2 O9 101.23(7)
O4 Fe2 O9 166.62(6)
O5 Fe2 O9 73.44(6)
O12 Fe3 O14 169.98(7)
O12 Fe3 O11 86.26(7)
O14 Fe3 O11 93.91(7)
O12 Fe3 O13 104.83(7)
O14 Fe3 O13 85.19(7)
O11 Fe3 O13 90.04(7)
O12 Fe3 O10 86.57(6)
O14 Fe3 O10 91.84(7)
O11 Fe3 O10 169.59(7)
O13 Fe3 O10 99.08(6)
O12 Fe3 O6 90.82(6)
O14 Fe3 O6 79.30(6)
O11 Fe3 O6 101.06(6)
O13 Fe3 O6 161.44(6)
O10 Fe3 O6 71.52(6)
C27 O1 Fe2 127.68(16)
C29 O2 Fe2 126.39(16)
C34 O3 Fe2 125.77(15)
C32 O4 Fe2 124.94(16)
C24 O5 Fe1 121.23(14)
C24 O5 Fe2 131.30(14)
Fe1 O5 Fe2 103.49(6)
C22 O6 Fe1 123.64(15)
C22 O6 Fe3 119.50(14)
Fe1 O6 Fe3 102.89(7)
C14 O7 Fe1 130.34(16)
C12 O8 Fe1 130.37(16)
C19 O9 Fe1 123.92(15)
C19 O9 Fe2 119.48(14)
Fe1 O9 Fe2 102.07(7)
C17 O10 Fe1 122.84(15)
C17 O10 Fe3 130.09(15)
Fe1 O10 Fe3 104.74(7)
C7 O11 Fe3 128.44(15)
C9 O12 Fe3 128.18(15)
C2 O13 Fe3 128.10(16)
C4 O14 Fe3 129.03(16)
O1 C27 C28 128.7(2)
O1 C27 C26 112.9(2)
C28 C27 C26 118.4(2)
C29 C28 C27 120.5(2)
C29 C28 H28 119.7
C27 C28 H28 119.7
O2 C29 C28 128.2(2)
O2 C29 C30 113.8(2)
C28 C29 C30 118.0(2)
F3 C31 F1 107.5(2)
F3 C31 F2 107.4(3)
F1 C31 F2 107.0(2)
F3 C31 C32 111.1(2)
F1 C31 C32 113.4(2)
F2 C31 C32 110.2(2)
O4 C32 C33 128.0(2)
O4 C32 C31 113.7(2)
C33 C32 C31 118.2(2)
C34 C33 C32 121.2(2)
C34 C33 H33 119.4
C32 C33 H33 119.4
O3 C34 C33 128.0(2)
O3 C34 C35 112.6(2)
C33 C34 C35 119.3(2)
F9 C35 F8 108.1(2)
F9 C35 F7 106.5(2)
F8 C35 F7 106.3(2)
F9 C35 C34 112.0(2)
F8 C35 C34 113.7(2)
F7 C35 C34 109.7(2)
O13 C2 C3 127.9(2)
O13 C2 C1 113.4(2)
C3 C2 C1 118.7(2)
C4 C3 C2 120.7(2)
C4 C3 H3 119.7
C2 C3 H3 119.7
O14 C4 C3 128.0(2)
O14 C4 C5 112.8(2)
C3 C4 C5 119.2(2)
F20 C5 F19 107.4(2)
F20 C5 F21 107.9(2)
F19 C5 F21 106.9(2)
F20 C5 C4 113.3(2)
F19 C5 C4 110.9(2)
F21 C5 C4 110.2(2)
F15 C6 F13 107.5(2)
F15 C6 F14 107.3(2)
F13 C6 F14 106.9(2)
F15 C6 C7 113.2(2)
F13 C6 C7 110.9(2)
F14 C6 C7 110.7(2)
O11 C7 C8 127.6(2)
O11 C7 C6 113.8(2)
C8 C7 C6 118.6(2)
C9 C8 C7 120.6(2)
C9 C8 H8 119.7
C7 C8 H8 119.7
O12 C9 C8 128.7(2)
O12 C9 C10 112.6(2)
C8 C9 C10 118.6(2)
F17 C10 F18 107.8(2)
F17 C10 F16 107.8(2)
F18 C10 F16 106.3(2)
F17 C10 C9 113.3(2)
F18 C10 C9 110.1(2)
F16 C10 C9 111.2(2)
C12 C11 H11A 109.5
C12 C11 H11B 109.5
H11A C11 H11B 109.5
C12 C11 H11C 109.5
H11A C11 H11C 109.5
H11B C11 H11C 109.5
O8 C12 C13 124.2(2)
O8 C12 C11 115.5(2)
C13 C12 C11 120.3(2)
C14 C13 C12 123.3(2)
C14 C13 H13 118.3
C12 C13 H13 118.3
O7 C14 C13 123.8(2)
O7 C14 C15 115.7(2)
C13 C14 C15 120.5(2)
C14 C15 H15A 109.5
C14 C15 H15B 109.5
H15A C15 H15B 109.5
C14 C15 H15C 109.5
H15A C15 H15C 109.5
H15B C15 H15C 109.5
C17 C16 H16A 109.5
C17 C16 H16B 109.5
H16A C16 H16B 109.5
C17 C16 H16C 109.5
H16A C16 H16C 109.5
H16B C16 H16C 109.5
O10 C17 C18 123.5(2)
O10 C17 C16 116.8(2)
C18 C17 C16 119.7(2)
C19 C18 C17 125.3(2)
C19 C18 H18 117.4
C17 C18 H18 117.4
O9 C19 C18 123.2(2)
O9 C19 C20 116.1(2)
C18 C19 C20 120.7(2)
C19 C20 H20A 109.5
C19 C20 H20B 109.5
H20A C20 H20B 109.5
C19 C20 H20C 109.5
H20A C20 H20C 109.5
H20B C20 H20C 109.5
C22 C21 H21A 109.5
C22 C21 H21B 109.5
H21A C21 H21B 109.5
C22 C21 H21C 109.5
H21A C21 H21C 109.5
H21B C21 H21C 109.5
O6 C22 C23 123.7(2)
O6 C22 C21 116.0(2)
C23 C22 C21 120.3(2)
C22 C23 C24 125.0(2)
C22 C23 H23 117.5
C24 C23 H23 117.5
O5 C24 C23 123.0(2)
O5 C24 C25 117.1(2)
C23 C24 C25 119.9(2)
C24 C25 H25A 109.5
C24 C25 H25B 109.5
H25A C25 H25B 109.5
C24 C25 H25C 109.5
H25A C25 H25C 109.5
H25B C25 H25C 109.5
F6 C26 F4 106.4(5)
F6 C26 F5 109.2(5)
F4 C26 F5 111.6(5)
F6 C26 C27 111.9(3)
F4 C26 C27 109.3(3)
F5 C26 C27 108.6(4)
F12 C30 F11 106.2(6)
F12 C30 F10 104.4(5)
F11 C30 F10 104.6(5)
F12 C30 C29 119.1(4)
F11 C30 C29 112.5(4)
F10 C30 C29 108.8(3)
F23 C1 F24 110.7(5)
F23 C1 F22 99.6(5)
F24 C1 F22 108.9(5)
F23 C1 C2 116.4(4)
F24 C1 C2 113.7(3)
F22 C1 C2 106.2(4)

loop_
_geom_bond_atom_site_label_1
_geom_bond_atom_site_label_2
_geom_bond_distance
Fe1 O8 1.9541(17)
Fe1 O7 1.9622(17)
Fe1 O9 2.0014(16)
Fe1 O6 2.0041(16)
Fe1 O10 2.0511(16)
Fe1 O5 2.0529(15)
Fe2 O1 2.0189(16)
Fe2 O3 2.0350(16)
Fe2 O2 2.0628(17)
Fe2 O4 2.0821(17)
Fe2 O5 2.1476(16)
Fe2 O9 2.2374(16)
Fe3 O12 2.0210(17)
Fe3 O14 2.0307(17)
Fe3 O11 2.0574(17)
Fe3 O13 2.0684(17)
Fe3 O10 2.1951(16)
Fe3 O6 2.2917(16)
O1 C27 1.257(3)
O2 C29 1.254(3)
O3 C34 1.258(3)
O4 C32 1.253(3)
O5 C24 1.293(3)
O6 C22 1.301(3)
O7 C14 1.278(3)
O8 C12 1.280(3)
O9 C19 1.311(3)
O10 C17 1.294(3)
O11 C7 1.246(3)
O12 C9 1.261(3)
O13 C2 1.248(3)
O14 C4 1.253(3)
C27 C28 1.389(4)
C27 C26 1.530(4)
C28 C29 1.387(4)
C28 H28 0.9500
C29 C30 1.527(4)
C31 F3 1.319(3)
C31 F1 1.320(3)
C31 F2 1.328(3)
C31 C32 1.537(3)
C32 C33 1.391(3)
C33 C34 1.390(3)
C33 H33 0.9500
C34 C35 1.532(3)
C35 F9 1.309(3)
C35 F8 1.321(3)
C35 F7 1.324(3)
C2 C3 1.394(4)
C2 C1 1.539(4)
C3 C4 1.385(4)
C3 H3 0.9500
C4 C5 1.531(3)
C5 F20 1.322(3)
C5 F19 1.324(3)
C5 F21 1.331(3)
C6 F15 1.329(3)
C6 F13 1.331(3)
C6 F14 1.332(3)
C6 C7 1.538(3)
C7 C8 1.398(3)
C8 C9 1.385(3)
C8 H8 0.9500
C9 C10 1.537(3)
C10 F17 1.317(3)
C10 F18 1.326(3)
C10 F16 1.330(3)
C11 C12 1.496(3)
C11 H11A 0.9800
C11 H11B 0.9800
C11 H11C 0.9800
C12 C13 1.395(3)
C13 C14 1.390(3)
C13 H13 0.9500
C14 C15 1.503(4)
C15 H15A 0.9800
C15 H15B 0.9800
C15 H15C 0.9800
C16 C17 1.493(3)
C16 H16A 0.9800
C16 H16B 0.9800
C16 H16C 0.9800
C17 C18 1.393(3)
C18 C19 1.379(3)
C18 H18 0.9500
C19 C20 1.494(3)
C20 H20A 0.9800
C20 H20B 0.9800
C20 H20C 0.9800
C21 C22 1.493(3)
C21 H21A 0.9800
C21 H21B 0.9800
C21 H21C 0.9800
C22 C23 1.382(3)
C23 C24 1.395(3)
C23 H23 0.9500
C24 C25 1.495(3)
C25 H25A 0.9800
C25 H25B 0.9800
C25 H25C 0.9800
C26 F6 1.317(6)
C26 F4 1.369(6)
C26 F5 1.390(7)
C30 F12 1.298(7)
C30 F11 1.317(6)
C30 F10 1.363(6)
C1 F23 1.249(7)
C1 F24 1.343(6)
C1 F22 1.452(7)
